data_1503959
loop_
_publ_author_name
'Wen, Yuehong'
'Zhao, Baoguo'
'Shi, Yian'

_publ_section_title
;
 Cu(I)-catalyzed diamination of disubstituted terminal olefins: an
 approach to potent NK1 antagonist.
;
_journal_issue 11
_journal_name_full 'Organic letters'
_journal_page_first 2365
_journal_page_last 2368
_journal_paper_doi 10.1021/ol900808z
_journal_volume 11
_journal_year 2009
_chemical_absolute_configuration rm
_chemical_formula_sum 'C31 H30 F6 N2 O3'
_chemical_formula_weight 592.57
_chemical_name_systematic
;

 ?

;
_space_group_IT_number 4
_symmetry_cell_setting monoclinic
_symmetry_space_group_name_Hall 'P 2yb'
_symmetry_space_group_name_H-M 'P 1 21 1'
_atom_sites_solution_hydrogens geom
_atom_sites_solution_primary direct
_atom_sites_solution_secondary difmap
_audit_creation_method 'XCIF, Bruker, 2008'
_cell_angle_alpha 90.00
_cell_angle_beta 109.057(4)
_cell_angle_gamma 90.00
_cell_formula_units_Z 2
_cell_length_a 9.5388(6)
_cell_length_b 14.5600(10)
_cell_length_c 10.9484(7)
_cell_measurement_reflns_used 7564
_cell_measurement_temperature 120(2)
_cell_measurement_theta_max 33.04
_cell_measurement_theta_min 2.41
_cell_volume 1437.23(17)
_computing_cell_refinement 'APEX2 (Bruker, 2009)'
_computing_data_collection 'APEX2 (Bruker, 2009)'
_computing_data_reduction 'APEX2 (Bruker, 2009)'
_computing_molecular_graphics 'APEX2 (Bruker, 2009)'
_computing_publication_material 'APEX2 (Bruker, 2009)'
_computing_structure_refinement 'XL (Sheldrick, 2008)'
_computing_structure_solution 'XS (Sheldrick, 2008)'
_diffrn_ambient_temperature 120(2)
_diffrn_measured_fraction_theta_full 0.987
_diffrn_measured_fraction_theta_max 0.987
_diffrn_measurement_device_type 'Bruker SMART APEX II CCD diffractometer'
_diffrn_measurement_method 'phi and omega scans'
_diffrn_radiation_monochromator graphite
_diffrn_radiation_source 'fine-focus sealed tube'
_diffrn_radiation_type MoK\a
_diffrn_radiation_wavelength 0.71073
_diffrn_reflns_av_R_equivalents 0.0555
_diffrn_reflns_av_sigmaI/netI 0.1060
_diffrn_reflns_limit_h_max 18
_diffrn_reflns_limit_h_min -19
_diffrn_reflns_limit_k_max 28
_diffrn_reflns_limit_k_min -22
_diffrn_reflns_limit_l_max 21
_diffrn_reflns_limit_l_min -21
_diffrn_reflns_number 40750
_diffrn_reflns_theta_full 45.37
_diffrn_reflns_theta_max 45.37
_diffrn_reflns_theta_min 2.26
_exptl_absorpt_coefficient_mu 0.114
_exptl_absorpt_correction_T_max 0.9728
_exptl_absorpt_correction_T_min 0.9433
_exptl_absorpt_correction_type multi-scan
_exptl_absorpt_process_details 'Sheldrick, G. M. (2008) SADABS. University of G\"ottingen, Germany.'
_exptl_crystal_colour colorless
_exptl_crystal_density_diffrn 1.369
_exptl_crystal_density_meas ?
_exptl_crystal_density_method 'not measured'
_exptl_crystal_description irregular
_exptl_crystal_F_000 616
_exptl_crystal_size_max 0.52
_exptl_crystal_size_mid 0.34
_exptl_crystal_size_min 0.24
_refine_diff_density_max 0.382
_refine_diff_density_min -0.337
_refine_diff_density_rms 0.064
_refine_ls_abs_structure_details 'Flack H D (1983), Acta Cryst. A39, 876-881'
_refine_ls_abs_structure_Flack -0.1(4)
_refine_ls_extinction_coef 0.0167(18)
_refine_ls_extinction_expression Fc^*^=kFc[1+0.001xFc^2^\l^3^/sin(2\q)]^-1/4^
_refine_ls_extinction_method SHELXL
_refine_ls_goodness_of_fit_ref 0.967
_refine_ls_hydrogen_treatment constr
_refine_ls_matrix_type full
_refine_ls_number_parameters 408
_refine_ls_number_reflns 18762
_refine_ls_number_restraints 1
_refine_ls_restrained_S_all 0.967
_refine_ls_R_factor_all 0.1293
_refine_ls_R_factor_gt 0.0562
_refine_ls_shift/su_max 0.001
_refine_ls_shift/su_mean 0.000
_refine_ls_structure_factor_coef Fsqd
_refine_ls_weighting_details 'calc w=1/[\s^2^(Fo^2^)+(0.0577P)^2^+0.0000P] where P=(Fo^2^+2Fc^2^)/3'
_refine_ls_weighting_scheme calc
_refine_ls_wR_factor_gt 0.1185
_refine_ls_wR_factor_ref 0.1478
_reflns_number_gt 10041
_reflns_number_total 18762
_reflns_threshold_expression >2sigma(I)
_cod_data_source_file ol900808z_si_002.cif
_cod_data_source_block ys190_0m
_cod_depositor_comments
;
The following automatic conversions were performed:

'_symmetry_cell_setting' value 'Monoclinic' changed to 'monoclinic'
according to /home/saulius/struct/CIF-dictionaries/cif_core.dic
dictionary named 'cif_core.dic' version 2.4.2 from 2011-04-26.

Automatic conversion script
Id: cif_fix_values 1715 2011-07-08 13:25:40Z adriana 

The following automatic conversions were performed:

'_exptl_crystal_density_meas' value 'not measured' was changed to '?'
- the value is perceived as not measured.

Automatic conversion script
Id: cif_fix_values 3008 2015-01-20 13:52:24Z robertas 
;
_cod_original_cell_volume 1437.23(16)
_cod_original_sg_symbol_H-M P2(1)
_cod_database_code 1503959

loop_
_symmetry_equiv_pos_as_xyz
'x, y, z'
'-x, y+1/2, -z'

loop_
_atom_site_label
_atom_site_type_symbol
_atom_site_fract_x
_atom_site_fract_y
_atom_site_fract_z
_atom_site_U_iso_or_equiv
_atom_site_adp_type
_atom_site_occupancy
_atom_site_symmetry_multiplicity
_atom_site_calc_flag
_atom_site_refinement_flags
_atom_site_disorder_assembly
_atom_site_disorder_group
N1 N 0.68124(11) 0.78665(7) 1.08382(10) 0.01585(17) Uani 1 1 d . A .
N2 N 0.47842(11) 0.78631(7) 1.14398(10) 0.01760(18) Uani 1 1 d . A .
O1 O 0.48673(9) 0.86595(6) 0.87187(8) 0.01856(16) Uani 1 1 d . A .
O2 O 0.54655(11) 0.65049(7) 1.06753(11) 0.0260(2) Uani 1 1 d . A .
O3 O 0.84430(11) 0.80442(7) 0.97339(10) 0.02372(19) Uani 1 1 d . A .
F1 F 0.85407(11) 0.75933(8) 0.67996(10) 0.0404(2) Uani 1 1 d . . .
F2 F 0.76224(11) 0.75632(8) 0.47306(10) 0.0409(2) Uani 1 1 d . . .
F3 F 0.92550(10) 0.85666(8) 0.56559(11) 0.0413(2) Uani 1 1 d . . .
F4 F 0.4655(10) 1.0724(3) 0.2884(3) 0.101(2) Uani 0.492(4) 1 d P A 1
F4A F 0.5660(6) 1.0935(3) 0.3193(5) 0.0657(15) Uani 0.508(4) 1 d P A 2
F5 F 0.3541(3) 1.0963(4) 0.3402(5) 0.0828(19) Uani 0.492(4) 1 d P A 1
F5A F 0.4215(7) 1.1504(3) 0.4334(5) 0.078(2) Uani 0.508(4) 1 d P A 2
F6 F 0.6357(4) 1.1405(3) 0.4242(6) 0.0980(18) Uani 0.492(4) 1 d P A 1
F6A F 0.5309(7) 1.17129(19) 0.4641(3) 0.0809(19) Uani 0.508(4) 1 d P A 2
C1 C 0.80627(15) 0.81227(10) 0.57556(14) 0.0248(3) Uani 1 1 d . . .
C2 C 0.5041(2) 1.09224(11) 0.40625(16) 0.0343(3) Uani 1 1 d . . .
C3 C 0.60655(14) 0.86243(9) 0.66361(12) 0.0199(2) Uani 1 1 d . . .
H3A H 0.6297 0.8114 0.7208 0.024 Uiso 1 1 calc R . .
C4 C 0.68695(13) 0.87786(9) 0.57986(12) 0.0196(2) Uani 1 1 d . A .
C5 C 0.65579(15) 0.95270(9) 0.49583(13) 0.0218(2) Uani 1 1 d . . .
H5A H 0.7122 0.9635 0.4400 0.026 Uiso 1 1 calc R A .
C6 C 0.54062(15) 1.01108(9) 0.49546(13) 0.0224(2) Uani 1 1 d . A .
C7 C 0.45891(15) 0.99612(10) 0.57841(13) 0.0217(2) Uani 1 1 d . . .
H7A H 0.3803 1.0367 0.5769 0.026 Uiso 1 1 calc R A .
C8 C 0.49186(14) 0.92213(9) 0.66334(12) 0.0187(2) Uani 1 1 d . A .
C9 C 0.40063(14) 0.90580(9) 0.75248(12) 0.0202(2) Uani 1 1 d . . .
H9A H 0.3584 0.9655 0.7693 0.024 Uiso 1 1 calc R A .
C10 C 0.27491(16) 0.83852(13) 0.69190(14) 0.0295(3) Uani 1 1 d . A .
H10A H 0.2176 0.8291 0.7506 0.044 Uiso 1 1 calc R . .
H10B H 0.3162 0.7797 0.6764 0.044 Uiso 1 1 calc R . .
H10C H 0.2100 0.8634 0.6097 0.044 Uiso 1 1 calc R . .
C11 C 0.59523(13) 0.92761(8) 0.95149(11) 0.0173(2) Uani 1 1 d . . .
H11A H 0.5509 0.9889 0.9533 0.021 Uiso 1 1 calc R A .
H11B H 0.6792 0.9345 0.9179 0.021 Uiso 1 1 calc R . .
C12 C 0.64849(12) 0.88540(8) 1.08743(11) 0.01569(19) Uani 1 1 d . A .
C13 C 0.51794(13) 0.88297(8) 1.14267(12) 0.0180(2) Uani 1 1 d . . .
H13A H 0.5488 0.9088 1.2311 0.022 Uiso 1 1 calc R A .
H13B H 0.4327 0.9189 1.0873 0.022 Uiso 1 1 calc R . .
C14 C 0.32901(14) 0.76035(9) 1.14888(13) 0.0213(2) Uani 1 1 d . . .
C15 C 0.21785(16) 0.76797(12) 1.01304(17) 0.0330(3) Uani 1 1 d . A .
H15A H 0.2184 0.8308 0.9811 0.049 Uiso 1 1 calc R . .
H15B H 0.1184 0.7530 1.0149 0.049 Uiso 1 1 calc R . .
H15C H 0.2452 0.7250 0.9557 0.049 Uiso 1 1 calc R . .
C16 C 0.28871(18) 0.82743(12) 1.24017(17) 0.0328(3) Uani 1 1 d . A .
H16A H 0.2876 0.8902 1.2077 0.049 Uiso 1 1 calc R . .
H16B H 0.3624 0.8228 1.3267 0.049 Uiso 1 1 calc R . .
H16C H 0.1904 0.8121 1.2445 0.049 Uiso 1 1 calc R . .
C17 C 0.33012(19) 0.66312(12) 1.20165(19) 0.0366(4) Uani 1 1 d . A .
H17A H 0.3556 0.6193 1.1442 0.055 Uiso 1 1 calc R . .
H17B H 0.2317 0.6484 1.2063 0.055 Uiso 1 1 calc R . .
H17C H 0.4038 0.6592 1.2882 0.055 Uiso 1 1 calc R . .
C18 C 0.56350(13) 0.73148(8) 1.09646(12) 0.0177(2) Uani 1 1 d . . .
C19 C 0.78912(13) 0.75392(8) 1.03443(12) 0.0175(2) Uani 1 1 d . . .
C20 C 0.84641(13) 0.65859(8) 1.06889(12) 0.0184(2) Uani 1 1 d . A .
C21 C 0.87390(15) 0.62329(10) 1.19336(13) 0.0227(2) Uani 1 1 d . . .
H21A H 0.8442 0.6569 1.2551 0.027 Uiso 1 1 calc R A .
C22 C 0.94461(16) 0.53904(10) 1.22684(15) 0.0279(3) Uani 1 1 d . A .
H22A H 0.9651 0.5159 1.3120 0.033 Uiso 1 1 calc R . .
C23 C 0.98541(16) 0.48845(10) 1.13609(17) 0.0301(3) Uani 1 1 d . . .
H23A H 1.0324 0.4305 1.1589 0.036 Uiso 1 1 calc R A .
C24 C 0.95742(16) 0.52272(10) 1.01230(16) 0.0283(3) Uani 1 1 d . A .
H24A H 0.9840 0.4878 0.9499 0.034 Uiso 1 1 calc R . .
C25 C 0.89033(15) 0.60840(10) 0.97918(14) 0.0235(2) Uani 1 1 d . . .
H25A H 0.8745 0.6326 0.8952 0.028 Uiso 1 1 calc R A .
C26 C 0.77837(13) 0.94058(8) 1.17538(11) 0.0166(2) Uani 1 1 d . . .
C27 C 0.90562(15) 0.89852(9) 1.25886(12) 0.0215(2) Uani 1 1 d . A .
H27A H 0.9142 0.8335 1.2601 0.026 Uiso 1 1 calc R . .
C28 C 1.01944(16) 0.95136(10) 1.33988(13) 0.0252(3) Uani 1 1 d . . .
H28A H 1.1058 0.9221 1.3954 0.030 Uiso 1 1 calc R A .
C29 C 1.00868(16) 1.04609(11) 1.34080(14) 0.0270(3) Uani 1 1 d . A .
H29A H 1.0870 1.0818 1.3966 0.032 Uiso 1 1 calc R . .
C30 C 0.88260(17) 1.08839(10) 1.25953(15) 0.0292(3) Uani 1 1 d . . .
H30A H 0.8740 1.1534 1.2601 0.035 Uiso 1 1 calc R A .
C31 C 0.76861(15) 1.03625(9) 1.17713(14) 0.0240(2) Uani 1 1 d . A .
H31A H 0.6830 1.0660 1.1213 0.029 Uiso 1 1 calc R . .

loop_
_atom_site_aniso_label
_atom_site_aniso_U_11
_atom_site_aniso_U_22
_atom_site_aniso_U_33
_atom_site_aniso_U_23
_atom_site_aniso_U_13
_atom_site_aniso_U_12
N1 0.0158(4) 0.0109(4) 0.0233(5) -0.0004(3) 0.0098(4) 0.0003(3)
N2 0.0162(4) 0.0140(4) 0.0259(5) 0.0000(3) 0.0114(4) 0.0003(3)
O1 0.0195(4) 0.0165(4) 0.0186(4) 0.0001(3) 0.0048(3) -0.0010(3)
O2 0.0238(5) 0.0132(4) 0.0463(6) -0.0037(4) 0.0186(4) -0.0028(3)
O3 0.0247(5) 0.0204(4) 0.0324(5) 0.0049(4) 0.0181(4) 0.0023(3)
F1 0.0450(6) 0.0425(6) 0.0400(5) 0.0141(4) 0.0225(4) 0.0249(5)
F2 0.0387(5) 0.0419(6) 0.0438(5) -0.0194(4) 0.0158(4) 0.0067(4)
F3 0.0235(4) 0.0428(6) 0.0635(7) 0.0044(5) 0.0223(4) 0.0026(4)
F4 0.217(7) 0.049(2) 0.0263(14) 0.0139(12) 0.023(3) 0.043(3)
F4A 0.111(3) 0.044(2) 0.076(3) 0.0340(19) 0.078(3) 0.037(2)
F5 0.0372(14) 0.111(4) 0.084(3) 0.076(3) -0.0023(15) 0.0007(16)
F5A 0.130(4) 0.043(2) 0.099(4) 0.043(2) 0.091(4) 0.054(2)
F6 0.092(3) 0.058(3) 0.157(5) 0.061(3) 0.059(3) 0.003(2)
F6A 0.174(5) 0.0223(13) 0.0382(14) 0.0044(9) 0.023(2) 0.005(2)
C1 0.0225(6) 0.0270(7) 0.0280(6) -0.0004(5) 0.0126(5) 0.0039(5)
C2 0.0495(10) 0.0247(7) 0.0372(8) 0.0081(6) 0.0258(7) 0.0091(6)
C3 0.0190(5) 0.0193(5) 0.0219(5) 0.0006(4) 0.0073(4) 0.0006(4)
C4 0.0185(5) 0.0203(6) 0.0203(5) -0.0022(4) 0.0066(4) 0.0004(4)
C5 0.0257(6) 0.0204(6) 0.0220(6) -0.0018(4) 0.0113(5) -0.0004(5)
C6 0.0291(6) 0.0185(6) 0.0225(6) 0.0009(4) 0.0122(5) 0.0019(5)
C7 0.0238(6) 0.0189(6) 0.0234(6) 0.0008(4) 0.0092(5) 0.0043(4)
C8 0.0189(5) 0.0189(5) 0.0187(5) -0.0014(4) 0.0066(4) 0.0002(4)
C9 0.0180(5) 0.0224(6) 0.0213(5) 0.0022(4) 0.0077(4) 0.0037(4)
C10 0.0209(6) 0.0426(9) 0.0236(6) 0.0007(6) 0.0054(5) -0.0068(5)
C11 0.0186(5) 0.0133(5) 0.0203(5) 0.0007(4) 0.0067(4) -0.0009(4)
C12 0.0155(5) 0.0122(4) 0.0212(5) -0.0005(3) 0.0084(4) 0.0007(3)
C13 0.0184(5) 0.0140(5) 0.0247(5) -0.0023(4) 0.0112(4) -0.0009(4)
C14 0.0180(5) 0.0172(5) 0.0337(6) 0.0011(4) 0.0155(5) 0.0002(4)
C15 0.0200(6) 0.0342(8) 0.0438(9) -0.0007(6) 0.0092(6) -0.0042(5)
C16 0.0340(8) 0.0289(8) 0.0474(9) -0.0076(6) 0.0298(7) -0.0038(6)
C17 0.0385(8) 0.0249(7) 0.0591(10) 0.0121(7) 0.0336(8) 0.0012(6)
C18 0.0167(5) 0.0142(5) 0.0242(5) 0.0000(4) 0.0095(4) -0.0008(4)
C19 0.0156(5) 0.0164(5) 0.0226(5) -0.0004(4) 0.0094(4) 0.0008(4)
C20 0.0165(5) 0.0138(5) 0.0271(6) -0.0009(4) 0.0100(4) 0.0002(4)
C21 0.0232(6) 0.0189(6) 0.0293(6) 0.0033(4) 0.0132(5) 0.0029(4)
C22 0.0281(7) 0.0193(6) 0.0373(8) 0.0062(5) 0.0120(6) 0.0038(5)
C23 0.0240(6) 0.0163(6) 0.0511(9) 0.0015(6) 0.0138(6) 0.0032(5)
C24 0.0260(7) 0.0196(6) 0.0432(8) -0.0070(5) 0.0166(6) 0.0015(5)
C25 0.0227(6) 0.0201(6) 0.0306(6) -0.0049(5) 0.0125(5) 0.0003(4)
C26 0.0175(5) 0.0145(5) 0.0192(5) -0.0009(4) 0.0078(4) -0.0007(4)
C27 0.0222(6) 0.0176(5) 0.0233(6) 0.0004(4) 0.0054(5) 0.0001(4)
C28 0.0234(6) 0.0255(7) 0.0242(6) -0.0004(5) 0.0043(5) 0.0001(5)
C29 0.0258(6) 0.0246(7) 0.0282(7) -0.0053(5) 0.0054(5) -0.0079(5)
C30 0.0310(7) 0.0167(6) 0.0360(8) -0.0046(5) 0.0055(6) -0.0045(5)
C31 0.0225(6) 0.0146(5) 0.0319(7) -0.0004(4) 0.0049(5) -0.0003(4)

loop_
_atom_type_symbol
_atom_type_description
_atom_type_scat_dispersion_real
_atom_type_scat_dispersion_imag
_atom_type_scat_source
C C 0.0033 0.0016 'International Tables Vol C Tables 4.2.6.8 and 6.1.1.4'
H H 0.0000 0.0000 'International Tables Vol C Tables 4.2.6.8 and 6.1.1.4'
N N 0.0061 0.0033 'International Tables Vol C Tables 4.2.6.8 and 6.1.1.4'
O O 0.0106 0.0060 'International Tables Vol C Tables 4.2.6.8 and 6.1.1.4'
F F 0.0171 0.0103 'International Tables Vol C Tables 4.2.6.8 and 6.1.1.4'

loop_
_geom_angle_atom_site_label_1
_geom_angle_atom_site_label_2
_geom_angle_atom_site_label_3
_geom_angle
C19 N1 C18 123.41(10)
C19 N1 C12 122.25(10)
C18 N1 C12 111.52(9)
C18 N2 C13 112.02(9)
C18 N2 C14 124.22(11)
C13 N2 C14 119.86(10)
C9 O1 C11 112.95(10)
F1 C1 F2 107.07(13)
F1 C1 F3 106.68(12)
F2 C1 F3 105.49(11)
F1 C1 C4 113.16(11)
F2 C1 C4 112.38(12)
F3 C1 C4 111.58(12)
F4 C2 F5A 113.7(4)
F4 C2 F4A 44.5(3)
F5A C2 F4A 130.3(2)
F4 C2 F6A 130.6(3)
F5A C2 F6A 47.6(3)
F4A C2 F6A 106.6(3)
F4 C2 F5 64.2(5)
F5A C2 F5 58.1(3)
F4A C2 F5 105.3(4)
F6A C2 F5 102.9(4)
F4 C2 F6 102.1(4)
F5A C2 F6 103.4(4)
F4A C2 F6 58.8(3)
F6A C2 F6 57.3(3)
F5 C2 F6 141.7(2)
F4 C2 C6 114.6(2)
F5A C2 C6 114.05(17)
F4A C2 C6 115.60(19)
F6A C2 C6 114.46(18)
F5 C2 C6 110.87(18)
F6 C2 C6 107.33(19)
C4 C3 C8 119.85(12)
C3 C4 C5 121.07(12)
C3 C4 C1 120.35(12)
C5 C4 C1 118.55(11)
C6 C5 C4 118.59(12)
C5 C6 C7 120.86(12)
C5 C6 C2 120.00(12)
C7 C6 C2 119.14(12)
C8 C7 C6 120.30(12)
C7 C8 C3 119.31(11)
C7 C8 C9 119.84(11)
C3 C8 C9 120.83(11)
O1 C9 C10 105.93(11)
O1 C9 C8 111.93(10)
C10 C9 C8 110.78(11)
O1 C11 C12 106.50(9)
N1 C12 C26 113.26(9)
N1 C12 C11 111.73(9)
C26 C12 C11 110.15(9)
N1 C12 C13 101.08(9)
C26 C12 C13 110.82(9)
C11 C12 C13 109.47(9)
N2 C13 C12 105.59(9)
N2 C14 C15 108.36(11)
N2 C14 C17 111.07(11)
C15 C14 C17 110.70(13)
N2 C14 C16 107.92(11)
C15 C14 C16 110.32(13)
C17 C14 C16 108.42(12)
O2 C18 N2 128.60(11)
O2 C18 N1 124.26(11)
N2 C18 N1 107.14(10)
O3 C19 N1 120.72(11)
O3 C19 C20 120.64(10)
N1 C19 C20 118.37(10)
C25 C20 C21 119.34(12)
C25 C20 C19 118.58(11)
C21 C20 C19 121.60(11)
C22 C21 C20 120.10(13)
C21 C22 C23 120.26(14)
C24 C23 C22 119.90(13)
C23 C24 C25 120.11(13)
C20 C25 C24 120.24(13)
C31 C26 C27 118.36(11)
C31 C26 C12 119.32(11)
C27 C26 C12 122.27(11)
C28 C27 C26 120.33(12)
C29 C28 C27 120.84(13)
C28 C29 C30 119.31(13)
C29 C30 C31 120.34(13)
C30 C31 C26 120.81(13)

loop_
_geom_bond_atom_site_label_1
_geom_bond_atom_site_label_2
_geom_bond_distance
N1 C19 1.3936(15)
N1 C18 1.4239(15)
N1 C12 1.4746(15)
N2 C18 1.3574(16)
N2 C13 1.4583(16)
N2 C14 1.4922(15)
O1 C9 1.4208(15)
O1 C11 1.4311(15)
O2 C18 1.2179(16)
O3 C19 1.2223(15)
F1 C1 1.3296(17)
F2 C1 1.3385(17)
F3 C1 1.3433(18)
F4 C2 1.254(4)
F4A C2 1.274(3)
F5 C2 1.377(3)
F5A C2 1.256(3)
F6 C2 1.396(4)
F6A C2 1.298(3)
C1 C4 1.4982(18)
C2 C6 1.500(2)
C3 C4 1.3923(17)
C3 C8 1.3965(18)
C4 C5 1.3941(19)
C5 C6 1.3880(19)
C6 C7 1.3936(18)
C7 C8 1.3904(19)
C8 C9 1.5234(17)
C9 C10 1.523(2)
C11 C12 1.5353(17)
C12 C26 1.5260(17)
C12 C13 1.5522(16)
C14 C15 1.523(2)
C14 C17 1.528(2)
C14 C16 1.533(2)
C19 C20 1.4942(17)
C20 C25 1.3939(17)
C20 C21 1.3989(18)
C21 C22 1.3901(19)
C22 C23 1.391(2)
C23 C24 1.386(2)
C24 C25 1.395(2)
C26 C31 1.3965(18)
C26 C27 1.3997(18)
C27 C28 1.389(2)
C28 C29 1.383(2)
C29 C30 1.385(2)
C30 C31 1.390(2)
